data_7208336
loop_
_publ_author_name
'Jarvis, A. G.'
'Sparkes, H. A.'
'Tallentire, S. E.'
'Hatcher, L. E.'
'Warren, M. R.'
'Raithby, P. R.'
'Allan, D. R.'
'Whitwood, A. C.'
'Cockett, M. C. R.'
'Duckett, S. B.'
'Clark, J. L.'
'Fairlamb, I. J. S.'

_publ_section_title
;
 Photochemical-mediated solid-state [2+2]-cycloaddition reactions of an
 unsymmetrical dibenzylidene acetone (monothiophos-dba)
;
_journal_issue 17
_journal_name_full CrystEngComm
_journal_page_first 5564
_journal_paper_doi 10.1039/c2ce25480h
_journal_volume 14
_journal_year 2012
_chemical_formula_moiety 'C58 H46 O2 P2 S2'
_chemical_formula_sum 'C58 H46 O2 P2 S2'
_chemical_formula_weight 901.0
_chemical_name_systematic
;
?
;
_space_group_IT_number 14
_symmetry_cell_setting monoclinic
_symmetry_space_group_name_Hall '-P 2yn'
_symmetry_space_group_name_H-M 'P 1 21/n 1'
_atom_sites_solution_hydrogens geom
_atom_sites_solution_primary direct
_atom_sites_solution_secondary difmap
_audit_creation_date
;
'Thu Jan 29 14:58:21 2009'
;
_audit_creation_method SHELXL-97
_cell_angle_alpha 90.00
_cell_angle_beta 102.3283(10)
_cell_angle_gamma 90.00
_cell_formula_units_Z 2
_cell_length_a 9.39010(10)
_cell_length_b 17.15340(10)
_cell_length_c 14.8607(2)
_cell_measurement_reflns_used 11626
_cell_measurement_temperature 120(2)
_cell_measurement_theta_max 70.4366
_cell_measurement_theta_min 3.9815
_cell_volume 2338.45(4)
_computing_cell_refinement
;
CrysAlis RED, Oxford Diffraction Ltd.,
Version 1.171.32.24 (release 21-04-2008 CrysAlis171 .NET)
(compiled Apr 21 2008,18:23:10)
;
_computing_data_collection
;
CrysAlis CCD, Oxford Diffraction Ltd.,
Version 1.171.32.24 (release 21-04-2008 CrysAlis171 .NET)
(compiled Apr 21 2008,18:23:10)
;
_computing_data_reduction
;
CrysAlis RED, Oxford Diffraction Ltd.,
Version 1.171.32.24 (release 21-04-2008 CrysAlis171 .NET)
(compiled Apr 21 2008,18:23:10)
;
_computing_structure_refinement 'SHELXL-97 (Sheldrick, 1997)'
_computing_structure_solution 'SHELXS-97 (Sheldrick, 1997)'
_diffrn_ambient_temperature 120(2)
_diffrn_detector_area_resol_mean 8.2707
_diffrn_measured_fraction_theta_full 0.951
_diffrn_measured_fraction_theta_max 0.951
_diffrn_measurement_details
;
1 omega 35.00 88.00 1.0000 23.1000
omega____ theta____ kappa____ phi______ omega'___ theta'___ frames
- 13.7937 45.0000 150.0000 0.0000 0.0000 53

2 omega -10.00 48.00 1.0000 23.1000
omega____ theta____ kappa____ phi______ omega'___ theta'___ frames
- 13.7937 -77.0000 60.0000 0.0000 0.0000 58

3 omega 35.00 88.00 1.0000 23.1000
omega____ theta____ kappa____ phi______ omega'___ theta'___ frames
- 13.7937 45.0000 270.0000 0.0000 0.0000 53

4 omega -38.00 20.00 1.0000 23.1000
omega____ theta____ kappa____ phi______ omega'___ theta'___ frames
- -13.7937 -77.0000 240.0000 0.0000 0.0000 58

5 omega -72.00 -14.00 1.0000 23.1000
omega____ theta____ kappa____ phi______ omega'___ theta'___ frames
- -93.0000 77.0000 210.0000 0.0000 0.0000 58

6 omega -178.00 -90.00 1.0000 23.1000
omega____ theta____ kappa____ phi______ omega'___ theta'___ frames
- -93.0000 0.0000 210.0000 0.0000 0.0000 88

7 omega -72.00 -19.00 1.0000 23.1000
omega____ theta____ kappa____ phi______ omega'___ theta'___ frames
- -93.0000 45.0000 210.0000 0.0000 0.0000 53

8 omega -121.00 -68.00 1.0000 23.1000
omega____ theta____ kappa____ phi______ omega'___ theta'___ frames
- -93.0000 45.0000 150.0000 0.0000 0.0000 53

9 omega -72.00 -14.00 1.0000 23.1000
omega____ theta____ kappa____ phi______ omega'___ theta'___ frames
- -93.0000 77.0000 330.0000 0.0000 0.0000 58

10 omega 21.00 80.00 1.0000 23.1000
omega____ theta____ kappa____ phi______ omega'___ theta'___ frames
- 100.0000 -77.0000 240.0000 0.0000 0.0000 59

11 omega 75.00 128.00 1.0000 23.1000
omega____ theta____ kappa____ phi______ omega'___ theta'___ frames
- 100.0000 -45.0000 210.0000 0.0000 0.0000 53

12 omega 74.00 128.00 1.0000 23.1000
omega____ theta____ kappa____ phi______ omega'___ theta'___ frames
- 100.0000 82.0000 107.0000 0.0000 0.0000 54

13 omega -178.00 -6.00 1.0000 23.1000
omega____ theta____ kappa____ phi______ omega'___ theta'___ frames
- -93.0000 0.0000 180.0000 0.0000 0.0000 172

14 omega -178.00 -6.00 1.0000 23.1000
omega____ theta____ kappa____ phi______ omega'___ theta'___ frames
- -93.0000 0.0000 0.0000 0.0000 0.0000 172

15 omega -178.00 -6.00 1.0000 23.1000
omega____ theta____ kappa____ phi______ omega'___ theta'___ frames
- -93.0000 0.0000 330.0000 0.0000 0.0000 172

16 omega -178.00 -49.00 1.0000 23.1000
omega____ theta____ kappa____ phi______ omega'___ theta'___ frames
- -93.0000 0.0000 150.0000 0.0000 0.0000 129

;
_diffrn_measurement_device_type 'CCD are detector'
_diffrn_measurement_method 'Phi & Omega scans'
_diffrn_radiation_monochromator graphite
_diffrn_radiation_source 'Enhance (Cu) X-ray Source'
_diffrn_radiation_type 'Cu K\a'
_diffrn_radiation_wavelength 1.5418
_diffrn_reflns_av_R_equivalents 0.0287
_diffrn_reflns_av_sigmaI/netI 0.0484
_diffrn_reflns_limit_h_max 11
_diffrn_reflns_limit_h_min -11
_diffrn_reflns_limit_k_max 20
_diffrn_reflns_limit_k_min -19
_diffrn_reflns_limit_l_max 17
_diffrn_reflns_limit_l_min -14
_diffrn_reflns_number 21056
_diffrn_reflns_theta_full 70.46
_diffrn_reflns_theta_max 70.46
_diffrn_reflns_theta_min 3.99
_exptl_absorpt_coefficient_mu 2.014
_exptl_absorpt_correction_T_max 0.920
_exptl_absorpt_correction_T_min 0.191
_exptl_absorpt_correction_type multi-scan
_exptl_absorpt_process_details
;
CrysAlis RED, Oxford Diffraction Ltd.,
Version 1.171.32.24 (release 21-04-2008 CrysAlis171 .NET)
(compiled Apr 21 2008,18:23:10)
Empirical absorption correction using spherical harmonics,
implemented in SCALE3 ABSPACK scaling algorithm.
;
_exptl_crystal_colour yellow
_exptl_crystal_density_diffrn 1.280
_exptl_crystal_density_method 'not measured'
_exptl_crystal_description shard
_exptl_crystal_F_000 944
_exptl_crystal_size_max 0.15
_exptl_crystal_size_mid 0.10
_exptl_crystal_size_min 0.04
_refine_diff_density_max 0.400
_refine_diff_density_min -0.231
_refine_diff_density_rms 0.041
_refine_ls_extinction_method none
_refine_ls_goodness_of_fit_ref 1.024
_refine_ls_hydrogen_treatment constr
_refine_ls_matrix_type full
_refine_ls_number_parameters 392
_refine_ls_number_reflns 4254
_refine_ls_number_restraints 1
_refine_ls_restrained_S_all 1.023
_refine_ls_R_factor_all 0.0468
_refine_ls_R_factor_gt 0.0395
_refine_ls_shift/su_max 0.001
_refine_ls_shift/su_mean 0.000
_refine_ls_structure_factor_coef Fsqd
_refine_ls_weighting_details 'calc w=1/[\s^2^(Fo^2^)+(0.0488P)^2^+1.3514P] where P=(Fo^2^+2Fc^2^)/3'
_refine_ls_weighting_scheme calc
_refine_ls_wR_factor_gt 0.0981
_refine_ls_wR_factor_ref 0.1022
_reflns_number_gt 3679
_reflns_number_total 4254
_reflns_threshold_expression >2sigma(I)
_cod_data_source_file c2ce25480h.txt
_cod_data_source_block ijf0902
_cod_original_sg_symbol_H-M P2(1)/n
_cod_database_code 7208336

loop_
_symmetry_equiv_pos_as_xyz
'x, y, z'
'-x+1/2, y+1/2, -z+1/2'
'-x, -y, -z'
'x-1/2, -y-1/2, z-1/2'

loop_
_atom_site_label
_atom_site_type_symbol
_atom_site_fract_x
_atom_site_fract_y
_atom_site_fract_z
_atom_site_U_iso_or_equiv
_atom_site_adp_type
_atom_site_occupancy
_atom_site_symmetry_multiplicity
_atom_site_calc_flag
_atom_site_refinement_flags
_atom_site_disorder_assembly
_atom_site_disorder_group
C1A C 0.7208(4) 0.1336(3) 1.3116(3) 0.0468(8) Uani 0.809(3) 1 d P A 1
H1A H 0.7984 0.1588 1.2942 0.056 Uiso 0.809(3) 1 calc PR A 1
C2A C 0.6989(8) 0.1442(6) 1.3998(3) 0.0511(8) Uani 0.809(3) 1 d P A 1
H2A H 0.7614 0.1760 1.4410 0.061 Uiso 0.809(3) 1 calc PR A 1
C3A C 0.5834(9) 0.1071(6) 1.4269(4) 0.0474(7) Uani 0.809(3) 1 d P A 1
H3A H 0.5684 0.1136 1.4863 0.057 Uiso 0.809(3) 1 calc PR A 1
C4A C 0.4914(6) 0.0607(4) 1.3649(3) 0.0466(8) Uani 0.809(3) 1 d P A 1
H4A H 0.4135 0.0360 1.3825 0.056 Uiso 0.809(3) 1 calc PR A 1
C5A C 0.5135(3) 0.0503(2) 1.2761(2) 0.0429(7) Uani 0.809(3) 1 d P A 1
H5A H 0.4498 0.0190 1.2349 0.051 Uiso 0.809(3) 1 calc PR A 1
C6A C 0.6295(3) 0.0861(2) 1.2479(2) 0.0393(7) Uani 0.809(3) 1 d P A 1
C7A C 0.6533(3) 0.07152(16) 1.1526(2) 0.0402(6) Uani 0.809(3) 1 d P A 1
H7A H 0.5777 0.0495 1.1094 0.048 Uiso 0.809(3) 1 calc PR A 1
C8A C 0.7754(2) 0.08834(8) 1.12729(11) 0.0398(6) Uani 0.809(3) 1 d P A 1
H8A H 0.8484 0.1129 1.1700 0.048 Uiso 0.809(3) 1 calc PR A 1
C9A C 0.8051(2) 0.07066(8) 1.03438(11) 0.0368(7) Uani 0.809(3) 1 d PR A 1
C10A C 0.9611(2) 0.04901(8) 1.03575(11) 0.0319(6) Uani 0.809(3) 1 d PR . 1
H10A H 1.0293 0.0838 1.0760 0.038 Uiso 0.809(3) 1 calc PR A 1
C11A C 1.0006(2) 0.04008(12) 0.94118(15) 0.0281(5) Uani 0.809(3) 1 d P . 1
H11A H 0.9134 0.0447 0.8916 0.034 Uiso 0.809(3) 1 calc PR A 1
C12A C 1.1228(3) 0.08941(15) 0.9209(2) 0.0284(5) Uani 0.809(3) 1 d P A 1
C13A C 1.2380(4) 0.1108(2) 0.9926(2) 0.0385(6) Uani 0.809(3) 1 d P A 1
H13A H 1.2317 0.0997 1.0529 0.046 Uiso 0.809(3) 1 calc PR A 1
C14A C 1.3616(6) 0.1481(3) 0.9769(4) 0.0478(11) Uani 0.809(3) 1 d P A 1
H14A H 1.4360 0.1623 1.0261 0.057 Uiso 0.809(3) 1 calc PR A 1
C15A C 1.3734(3) 0.1639(2) 0.8877(3) 0.0491(10) Uani 0.809(3) 1 d P A 1
H15A H 1.4574 0.1871 0.8764 0.059 Uiso 0.809(3) 1 calc PR A 1
C16A C 1.2612(3) 0.14526(18) 0.8161(2) 0.0346(7) Uani 0.809(3) 1 d P A 1
H16A H 1.2696 0.1568 0.7563 0.042 Uiso 0.809(3) 1 calc PR A 1
C17A C 1.1334(5) 0.1091(2) 0.8303(3) 0.0255(8) Uani 0.809(3) 1 d P A 1
C1B C 0.754(2) 0.1362(15) 1.3315(12) 0.0468(8) Uani 0.191(3) 1 d PGD A 2
H1B H 0.8411 0.1607 1.3272 0.056 Uiso 0.191(3) 1 calc PR A 2
C2B C 0.703(3) 0.141(2) 1.4125(13) 0.0511(8) Uani 0.191(3) 1 d PG A 2
H2B H 0.7559 0.1691 1.4624 0.061 Uiso 0.191(3) 1 calc PR A 2
C3B C 0.574(4) 0.105(3) 1.4189(15) 0.0474(7) Uani 0.191(3) 1 d PG A 2
H3B H 0.5397 0.1081 1.4731 0.057 Uiso 0.191(3) 1 calc PR A 2
C4B C 0.495(3) 0.0631(19) 1.3444(16) 0.0466(8) Uani 0.191(3) 1 d PG A 2
H4B H 0.4087 0.0386 1.3487 0.056 Uiso 0.191(3) 1 calc PR A 2
C5B C 0.5464(15) 0.0580(11) 1.2634(13) 0.0429(7) Uani 0.191(3) 1 d PGD A 2
H5B H 0.4939 0.0301 1.2135 0.051 Uiso 0.191(3) 1 calc PR A 2
C6B C 0.6760(13) 0.0946(10) 1.2570(11) 0.0393(7) Uani 0.191(3) 1 d PG A 2
C7B C 0.7216(14) 0.0930(7) 1.1774(10) 0.0402(6) Uani 0.191(3) 1 d PD A 2
H7B H 0.8071 0.1207 1.1784 0.048 Uiso 0.191(3) 1 calc PR A 2
C8B C 0.6636(13) 0.0574(6) 1.0939(9) 0.041(3) Uani 0.191(3) 1 d P A 2
H8B H 0.5776 0.0299 1.0919 0.050 Uiso 0.191(3) 1 calc PR A 2
C9B C 0.7134(19) 0.0565(7) 1.0150(12) 0.051(4) Uani 0.191(3) 1 d P A 2
C10B C 0.867(2) 0.0774(13) 1.0202(11) 0.079(7) Uani 0.191(3) 1 d P A 2
H10B H 0.9349 0.0795 1.0759 0.095 Uiso 0.191(3) 1 calc PR A 2
C11B C 0.9024(12) 0.0923(8) 0.9440(8) 0.049(3) Uani 0.191(3) 1 d P A 2
H11B H 0.8300 0.0917 0.8904 0.059 Uiso 0.191(3) 1 calc PR A 2
C12B C 1.0559(15) 0.1106(8) 0.9371(7) 0.039(3) Uani 0.191(3) 1 d P A 2
C13B C 1.1612(17) 0.1290(7) 1.0176(9) 0.048(3) Uani 0.191(3) 1 d P A 2
H13B H 1.1357 0.1297 1.0747 0.057 Uiso 0.191(3) 1 calc PR A 2
C14B C 1.2995(19) 0.1455(8) 1.0108(11) 0.041(3) Uani 0.191(3) 1 d P A 2
H14B H 1.3660 0.1585 1.0646 0.049 Uiso 0.191(3) 1 calc PR A 2
C15B C 1.346(2) 0.1445(11) 0.9337(14) 0.041(5) Uani 0.191(3) 1 d P A 2
H15B H 1.4436 0.1534 0.9325 0.049 Uiso 0.191(3) 1 calc PR A 2
C16B C 1.235(2) 0.1284(9) 0.8489(11) 0.042(4) Uani 0.191(3) 1 d P A 2
H16B H 1.2587 0.1311 0.7912 0.050 Uiso 0.191(3) 1 calc PR A 2
C17B C 1.101(2) 0.1099(11) 0.8576(14) 0.031(4) Uani 0.191(3) 1 d P A 2
C18 C 0.84009(19) 0.15711(10) 0.73338(12) 0.0309(4) Uani 1 1 d . A .
C19 C 0.8670(2) 0.23232(11) 0.76749(14) 0.0388(4) Uani 1 1 d . . .
H19 H 0.9613 0.2475 0.7950 0.047 Uiso 1 1 calc R . .
C20 C 0.7529(3) 0.28457(12) 0.76044(15) 0.0478(5) Uani 1 1 d . . .
H20 H 0.7709 0.3351 0.7825 0.057 Uiso 1 1 calc R . .
C21 C 0.6132(3) 0.26194(14) 0.72098(17) 0.0532(6) Uani 1 1 d . . .
H21 H 0.5371 0.2974 0.7165 0.064 Uiso 1 1 calc R . .
C22 C 0.5847(2) 0.18746(15) 0.68811(18) 0.0563(6) Uani 1 1 d . . .
H22 H 0.4897 0.1725 0.6620 0.068 Uiso 1 1 calc R . .
C23 C 0.6984(2) 0.13473(12) 0.69408(15) 0.0435(5) Uani 1 1 d . . .
H23 H 0.6796 0.0843 0.6717 0.052 Uiso 1 1 calc R . .
C24 C 1.06553(19) 0.11570(11) 0.63584(14) 0.0361(4) Uani 1 1 d . A .
C25 C 1.0782(2) 0.19363(12) 0.61066(16) 0.0480(5) Uani 1 1 d . . .
H25 H 1.0386 0.2328 0.6410 0.058 Uiso 1 1 calc R . .
C26 C 1.1492(2) 0.21300(14) 0.54104(17) 0.0519(6) Uani 1 1 d . . .
H26 H 1.1578 0.2649 0.5249 0.062 Uiso 1 1 calc R . .
C27 C 1.2071(2) 0.15455(14) 0.49568(16) 0.0500(5) Uani 1 1 d . . .
H27 H 1.2553 0.1671 0.4491 0.060 Uiso 1 1 calc R . .
C28 C 1.1933(2) 0.07769(14) 0.51939(16) 0.0512(5) Uani 1 1 d . . .
H28 H 1.2315 0.0387 0.4881 0.061 Uiso 1 1 calc R . .
C29 C 1.1235(2) 0.05790(12) 0.58919(15) 0.0442(5) Uani 1 1 d . . .
H29 H 1.1155 0.0058 0.6048 0.053 Uiso 1 1 calc R . .
O1A O 0.7105(3) 0.07015(17) 0.9645(2) 0.0545(7) Uani 0.809(3) 1 d P A 1
O1B O 0.6347(15) 0.0428(5) 0.9394(7) 0.066(3) Uani 0.191(3) 1 d P A 2
P1 P 0.98643(5) 0.08757(3) 0.73259(3) 0.03129(13) Uani 1 1 d . . .
S2 S 0.91643(5) -0.02025(3) 0.72129(4) 0.04195(15) Uani 1 1 d . A .

loop_
_atom_site_aniso_label
_atom_site_aniso_U_11
_atom_site_aniso_U_22
_atom_site_aniso_U_33
_atom_site_aniso_U_23
_atom_site_aniso_U_13
_atom_site_aniso_U_12
C1A 0.036(2) 0.0450(13) 0.064(2) 0.0031(19) 0.0216(16) 0.0054(18)
C2A 0.0427(12) 0.0474(15) 0.064(2) -0.0061(19) 0.0133(16) 0.0007(11)
C3A 0.0466(16) 0.0517(14) 0.0464(16) -0.0042(14) 0.0157(14) 0.0038(12)
C4A 0.0452(12) 0.0546(14) 0.045(3) -0.002(2) 0.0218(16) -0.0037(10)
C5A 0.0375(16) 0.0480(15) 0.0485(19) 0.0008(12) 0.0211(13) -0.0002(13)
C6A 0.0314(18) 0.0387(14) 0.0515(15) 0.0078(10) 0.0176(16) 0.0122(15)
C7A 0.0335(15) 0.0392(15) 0.0498(19) 0.0098(13) 0.0128(14) 0.0089(11)
C8A 0.0354(13) 0.0324(12) 0.0520(16) 0.0024(11) 0.0099(12) 0.0049(10)
C9A 0.0343(19) 0.0340(15) 0.0463(19) 0.0096(12) 0.0176(15) 0.0100(14)
C10A 0.0313(13) 0.0293(11) 0.0376(13) 0.0060(9) 0.0129(11) 0.0067(10)
C11A 0.0288(11) 0.0262(11) 0.0313(11) 0.0046(8) 0.0106(9) 0.0029(9)
C12A 0.0261(13) 0.0295(12) 0.0308(16) 0.0082(11) 0.0088(11) 0.0048(10)
C13A 0.0321(16) 0.0485(18) 0.0335(15) 0.0108(13) 0.0041(13) -0.0013(16)
C14A 0.030(2) 0.065(2) 0.041(3) 0.010(2) -0.008(2) -0.0114(17)
C15A 0.0307(15) 0.065(2) 0.050(2) 0.0167(16) 0.0041(14) -0.0116(12)
C16A 0.0250(14) 0.0447(17) 0.0348(18) 0.0108(13) 0.0079(12) -0.0051(12)
C17A 0.021(2) 0.0301(13) 0.026(2) 0.0083(14) 0.0060(14) -0.0019(14)
C1B 0.036(2) 0.0450(13) 0.064(2) 0.0031(19) 0.0216(16) 0.0054(18)
C2B 0.0427(12) 0.0474(15) 0.064(2) -0.0061(19) 0.0133(16) 0.0007(11)
C3B 0.0466(16) 0.0517(14) 0.0464(16) -0.0042(14) 0.0157(14) 0.0038(12)
C4B 0.0452(12) 0.0546(14) 0.045(3) -0.002(2) 0.0218(16) -0.0037(10)
C5B 0.0375(16) 0.0480(15) 0.0485(19) 0.0008(12) 0.0211(13) -0.0002(13)
C6B 0.0314(18) 0.0387(14) 0.0515(15) 0.0078(10) 0.0176(16) 0.0122(15)
C7B 0.0335(15) 0.0392(15) 0.0498(19) 0.0098(13) 0.0128(14) 0.0089(11)
C8B 0.051(7) 0.033(6) 0.034(7) 0.006(5) -0.007(6) -0.004(5)
C9B 0.063(9) 0.030(6) 0.049(9) 0.018(6) -0.015(8) -0.029(6)
C10B 0.068(12) 0.144(17) 0.034(7) -0.028(9) 0.028(8) -0.064(12)
C11B 0.038(6) 0.073(8) 0.035(6) 0.004(5) 0.006(5) -0.002(5)
C12B 0.039(6) 0.051(7) 0.023(6) 0.004(5) -0.002(5) 0.001(6)
C13B 0.057(8) 0.040(6) 0.039(7) 0.003(5) -0.005(6) 0.000(6)
C14B 0.032(8) 0.037(7) 0.053(9) -0.007(6) 0.005(7) -0.003(6)
C15B 0.022(7) 0.045(8) 0.045(14) -0.020(10) -0.018(9) -0.001(5)
C16B 0.053(11) 0.039(7) 0.045(9) 0.011(6) 0.035(8) 0.007(6)
C17B 0.025(8) 0.031(6) 0.042(13) 0.002(7) 0.018(7) -0.011(5)
C18 0.0331(9) 0.0323(9) 0.0273(9) 0.0020(7) 0.0067(7) 0.0033(7)
C19 0.0434(10) 0.0369(10) 0.0374(11) -0.0040(8) 0.0115(8) -0.0006(8)
C20 0.0601(13) 0.0367(11) 0.0519(13) -0.0047(9) 0.0236(11) 0.0073(10)
C21 0.0530(13) 0.0508(13) 0.0601(14) 0.0056(11) 0.0215(11) 0.0214(11)
C22 0.0344(11) 0.0649(15) 0.0674(16) -0.0003(12) 0.0056(10) 0.0109(10)
C23 0.0366(10) 0.0418(11) 0.0497(12) -0.0057(9) 0.0036(9) 0.0035(9)
C24 0.0320(9) 0.0336(9) 0.0425(11) -0.0005(8) 0.0073(8) 0.0048(8)
C25 0.0532(12) 0.0365(11) 0.0614(14) 0.0034(10) 0.0280(11) 0.0090(9)
C26 0.0534(13) 0.0443(12) 0.0648(15) 0.0086(10) 0.0277(11) 0.0051(10)
C27 0.0470(12) 0.0601(14) 0.0466(13) 0.0031(10) 0.0186(10) 0.0072(10)
C28 0.0550(13) 0.0549(13) 0.0468(13) -0.0091(10) 0.0178(10) 0.0089(10)
C29 0.0478(11) 0.0368(10) 0.0464(12) -0.0040(9) 0.0065(9) 0.0048(9)
O1A 0.0386(13) 0.0744(19) 0.0521(17) 0.0193(15) 0.0135(13) 0.0178(12)
O1B 0.082(8) 0.040(5) 0.056(6) -0.009(4) -0.029(6) -0.003(5)
P1 0.0297(2) 0.0268(2) 0.0351(3) 0.00206(18) 0.00176(18) 0.00132(18)
S2 0.0379(3) 0.0283(2) 0.0564(3) -0.0011(2) 0.0029(2) -0.00193(19)

loop_
_atom_type_symbol
_atom_type_description
_atom_type_scat_dispersion_real
_atom_type_scat_dispersion_imag
_atom_type_scat_source
C C 0.0033 0.0016 'International Tables Vol C Tables 4.2.6.8 and 6.1.1.4'
H H 0.0000 0.0000 'International Tables Vol C Tables 4.2.6.8 and 6.1.1.4'
O O 0.0106 0.0060 'International Tables Vol C Tables 4.2.6.8 and 6.1.1.4'
P P 0.1023 0.0942 'International Tables Vol C Tables 4.2.6.8 and 6.1.1.4'
S S 0.1246 0.1234 'International Tables Vol C Tables 4.2.6.8 and 6.1.1.4'

loop_
_geom_angle_atom_site_label_1
_geom_angle_atom_site_label_2
_geom_angle_atom_site_label_3
_geom_angle
_geom_angle_site_symmetry_1
_geom_angle_site_symmetry_3
C2A C1A C6A 121.7(3) . .
C2A C1A H1A 119.1 . .
C6A C1A H1A 119.1 . .
C1A C2A C3A 119.9(3) . .
C1A C2A H2A 120.0 . .
C3A C2A H2A 120.0 . .
C4A C3A C2A 119.2(3) . .
C4A C3A H3A 120.4 . .
C2A C3A H3A 120.4 . .
C3A C4A C5A 120.7(2) . .
C3A C4A H4A 119.6 . .
C5A C4A H4A 119.6 . .
C4A C5A C6A 121.0(3) . .
C4A C5A H5A 119.5 . .
C6A C5A H5A 119.5 . .
C5A C6A C1A 117.4(2) . .
C5A C6A C7A 119.6(3) . .
C1A C6A C7A 123.0(3) . .
C8A C7A C6A 123.3(3) . .
C8A C7A H7A 118.4 . .
C6A C7A H7A 118.4 . .
C7A C8A C9A 124.49(18) . .
C7A C8A H8A 117.8 . .
C9A C8A H8A 117.8 . .
O1A C9A C8A 122.96(13) . .
O1A C9A C10A 122.77(13) . .
C8A C9A C10A 114.2 . .
C9A C10A C11A 115.85(10) . .
C9A C10A C11A 114.49(10) . 3_757
C11A C10A C11A 90.78(13) . 3_757
C9A C10A H10A 111.4 . .
C11A C10A H10A 111.4 . .
C11A C10A H10A 111.4 3_757 .
C12A C11A C10A 118.0(2) . .
C12A C11A C10A 115.81(17) . 3_757
C10A C11A C10A 89.22(13) . 3_757
C12A C11A H11A 110.7 . .
C10A C11A H11A 110.7 . .
C10A C11A H11A 110.7 3_757 .
C13A C12A C17A 117.7(3) . .
C13A C12A C11A 119.6(3) . .
C17A C12A C11A 122.5(3) . .
C14A C13A C12A 122.1(3) . .
C14A C13A H13A 119.0 . .
C12A C13A H13A 119.0 . .
C15A C14A C13A 119.6(3) . .
C15A C14A H14A 120.2 . .
C13A C14A H14A 120.2 . .
C16A C15A C14A 119.7(3) . .
C16A C15A H15A 120.1 . .
C14A C15A H15A 120.1 . .
C15A C16A C17A 121.8(3) . .
C15A C16A H16A 119.1 . .
C17A C16A H16A 119.1 . .
C16A C17A C12A 119.0(3) . .
C16A C17A P1 119.8(3) . .
C12A C17A P1 121.2(3) . .
C2B C1B C6B 120.0 . .
C2B C1B H1B 120.0 . .
C6B C1B H1B 120.0 . .
C3B C2B C1B 120.0 . .
C3B C2B H2B 120.0 . .
C1B C2B H2B 120.0 . .
C2B C3B C4B 120.0 . .
C2B C3B H3B 120.0 . .
C4B C3B H3B 120.0 . .
C5B C4B C3B 120.0 . .
C5B C4B H4B 120.0 . .
C3B C4B H4B 120.0 . .
C6B C5B C4B 120.0 . .
C6B C5B H5B 120.0 . .
C4B C5B H5B 120.0 . .
C7B C6B C5B 120.0(2) . .
C7B C6B C1B 119.9(2) . .
C5B C6B C1B 120.0 . .
C6B C7B C8B 131.3(10) . .
C6B C7B H7B 114.3 . .
C8B C7B H7B 114.3 . .
C9B C8B C7B 129.7(12) . .
C9B C8B H8B 115.1 . .
C7B C8B H8B 115.1 . .
O1B C9B C8B 122.9(15) . .
O1B C9B C10B 119.1(17) . .
C8B C9B C10B 117.9(12) . .
C11B C10B C9B 116.0(15) . .
C11B C10B H10B 122.0 . .
C9B C10B H10B 122.0 . .
C10B C11B C12B 122.5(12) . .
C10B C11B H11B 118.7 . .
C12B C11B H11B 118.7 . .
C17B C12B C13B 117.1(15) . .
C17B C12B C11B 123.1(12) . .
C13B C12B C11B 119.9(12) . .
C14B C13B C12B 119.5(14) . .
C14B C13B H13B 120.3 . .
C12B C13B H13B 120.3 . .
C15B C14B C13B 124.6(14) . .
C15B C14B H14B 117.7 . .
C13B C14B H14B 117.7 . .
C14B C15B C16B 116.1(15) . .
C14B C15B H15B 121.9 . .
C16B C15B H15B 121.9 . .
C17B C16B C15B 118.0(16) . .
C17B C16B H16B 121.0 . .
C15B C16B H16B 121.0 . .
C12B C17B C16B 124.4(17) . .
C12B C17B P1 128.6(13) . .
C16B C17B P1 106.9(13) . .
C23 C18 C19 119.56(17) . .
C23 C18 P1 118.22(14) . .
C19 C18 P1 122.13(14) . .
C20 C19 C18 119.77(19) . .
C20 C19 H19 120.1 . .
C18 C19 H19 120.1 . .
C21 C20 C19 120.2(2) . .
C21 C20 H20 119.9 . .
C19 C20 H20 119.9 . .
C22 C21 C20 120.7(2) . .
C22 C21 H21 119.7 . .
C20 C21 H21 119.7 . .
C21 C22 C23 119.7(2) . .
C21 C22 H22 120.2 . .
C23 C22 H22 120.2 . .
C22 C23 C18 120.1(2) . .
C22 C23 H23 119.9 . .
C18 C23 H23 119.9 . .
C29 C24 C25 118.97(19) . .
C29 C24 P1 118.42(15) . .
C25 C24 P1 122.48(15) . .
C26 C25 C24 120.70(19) . .
C26 C25 H25 119.6 . .
C24 C25 H25 119.6 . .
C27 C26 C25 119.5(2) . .
C27 C26 H26 120.3 . .
C25 C26 H26 120.3 . .
C28 C27 C26 120.1(2) . .
C28 C27 H27 120.0 . .
C26 C27 H27 120.0 . .
C27 C28 C29 120.8(2) . .
C27 C28 H28 119.6 . .
C29 C28 H28 119.6 . .
C28 C29 C24 120.0(2) . .
C28 C29 H29 120.0 . .
C24 C29 H29 120.0 . .
C17A P1 C24 102.09(15) . .
C17A P1 C18 107.88(14) . .
C24 P1 C18 105.50(8) . .
C17A P1 S2 116.42(14) . .
C24 P1 S2 111.66(7) . .
C18 P1 S2 112.29(6) . .
C24 P1 C17B 117.5(5) . .
C18 P1 C17B 97.2(5) . .
S2 P1 C17B 111.6(6) . .

loop_
_geom_bond_atom_site_label_1
_geom_bond_atom_site_label_2
_geom_bond_distance
_geom_bond_site_symmetry_2
C1A C2A 1.382(4) .
C1A C6A 1.396(4) .
C1A H1A 0.9300 .
C2A C3A 1.389(4) .
C2A H2A 0.9300 .
C3A C4A 1.374(4) .
C3A H3A 0.9300 .
C4A C5A 1.390(4) .
C4A H4A 0.9300 .
C5A C6A 1.391(4) .
C5A H5A 0.9300 .
C6A C7A 1.500(5) .
C7A C8A 1.313(4) .
C7A H7A 0.9300 .
C8A C9A 1.4971 .
C8A H8A 0.9300 .
C9A O1A 1.214(3) .
C9A C10A 1.5064 .
C10A C11A 1.536(3) .
C10A C11A 1.591(2) 3_757
C10A H10A 0.9800 .
C11A C12A 1.507(3) .
C11A C10A 1.591(2) 3_757
C11A H11A 0.9800 .
C12A C13A 1.396(4) .
C12A C17A 1.411(4) .
C13A C14A 1.388(6) .
C13A H13A 0.9300 .
C14A C15A 1.380(5) .
C14A H14A 0.9300 .
C15A C16A 1.365(5) .
C15A H15A 0.9300 .
C16A C17A 1.407(4) .
C16A H16A 0.9300 .
C17A P1 1.815(5) .
C1B C2B 1.3900 .
C1B C6B 1.3900 .
C1B H1B 0.9300 .
C2B C3B 1.3900 .
C2B H2B 0.9300 .
C3B C4B 1.3900 .
C3B H3B 0.9300 .
C4B C5B 1.3900 .
C4B H4B 0.9300 .
C5B C6B 1.3900 .
C5B H5B 0.9300 .
C6B C7B 1.34(2) .
C7B C8B 1.385(18) .
C7B H7B 0.9300 .
C8B C9B 1.35(2) .
C8B H8B 0.9300 .
C9B O1B 1.228(18) .
C9B C10B 1.48(2) .
C10B C11B 1.270(18) .
C10B H10B 0.9300 .
C11B C12B 1.500(17) .
C11B H11B 0.9300 .
C12B C17B 1.34(2) .
C12B C13B 1.415(15) .
C13B C14B 1.35(2) .
C13B H13B 0.9300 .
C14B C15B 1.31(3) .
C14B H14B 0.9300 .
C15B C16B 1.48(3) .
C15B H15B 0.9300 .
C16B C17B 1.338(19) .
C16B H16B 0.9300 .
C17B P1 1.97(2) .
C18 C23 1.388(3) .
C18 C19 1.389(3) .
C18 P1 1.8216(18) .
C19 C20 1.383(3) .
C19 H19 0.9300 .
C20 C21 1.374(3) .
C20 H20 0.9300 .
C21 C22 1.373(3) .
C21 H21 0.9300 .
C22 C23 1.387(3) .
C22 H22 0.9300 .
C23 H23 0.9300 .
C24 C29 1.386(3) .
C24 C25 1.400(3) .
C24 P1 1.819(2) .
C25 C26 1.385(3) .
C25 H25 0.9300 .
C26 C27 1.383(3) .
C26 H26 0.9300 .
C27 C28 1.378(3) .
C27 H27 0.9300 .
C28 C29 1.383(3) .
C28 H28 0.9300 .
C29 H29 0.9300 .
P1 S2 1.9579(6) .

loop_
_geom_torsion_atom_site_label_1
_geom_torsion_atom_site_label_2
_geom_torsion_atom_site_label_3
_geom_torsion_atom_site_label_4
_geom_torsion
_geom_torsion_site_symmetry_1
_geom_torsion_site_symmetry_4
C6A C1A C2A C3A -0.1(4) . .
C1A C2A C3A C4A -0.5(4) . .
C2A C3A C4A C5A 0.4(4) . .
C3A C4A C5A C6A 0.4(4) . .
C4A C5A C6A C1A -1.0(4) . .
C4A C5A C6A C7A 178.0(4) . .
C2A C1A C6A C5A 0.9(4) . .
C2A C1A C6A C7A -178.0(5) . .
C5A C6A C7A C8A -164.5(3) . .
C1A C6A C7A C8A 14.4(4) . .
C6A C7A C8A C9A 176.6(2) . .
C7A C8A C9A O1A 31.7(2) . .
C7A C8A C9A C10A -144.98(15) . .
O1A C9A C10A C11A 10.45(19) . .
C8A C9A C10A C11A -172.88(11) . .
O1A C9A C10A C11A -93.3(2) . 3_757
C8A C9A C10A C11A 83.39(11) . 3_757
C9A C10A C11A C12A 123.06(17) . .
C11A C10A C11A C12A -119.1(2) 3_757 .
C9A C10A C11A C10A -117.86(11) . 3_757
C11A C10A C11A C10A 0.0 3_757 3_757
C10A C11A C12A C13A 31.0(3) . .
C10A C11A C12A C13A -72.9(3) 3_757 .
C10A C11A C12A C17A -155.2(3) . .
C10A C11A C12A C17A 100.9(3) 3_757 .
C17A C12A C13A C14A -1.9(5) . .
C11A C12A C13A C14A 172.2(3) . .
C12A C13A C14A C15A -1.0(7) . .
C13A C14A C15A C16A 2.4(7) . .
C14A C15A C16A C17A -0.9(6) . .
C15A C16A C17A C12A -2.0(5) . .
C15A C16A C17A P1 178.8(3) . .
C13A C12A C17A C16A 3.3(5) . .
C11A C12A C17A C16A -170.6(3) . .
C13A C12A C17A P1 -177.5(2) . .
C11A C12A C17A P1 8.6(4) . .
C6B C1B C2B C3B 0.0 . .
C1B C2B C3B C4B 0.0 . .
C2B C3B C4B C5B 0.0 . .
C3B C4B C5B C6B 0.0 . .
C4B C5B C6B C7B -177(2) . .
C4B C5B C6B C1B 0.0 . .
C2B C1B C6B C7B 177(2) . .
C2B C1B C6B C5B 0.0 . .
C5B C6B C7B C8B -3(2) . .
C1B C6B C7B C8B -179.2(15) . .
C6B C7B C8B C9B -179.4(15) . .
C7B C8B C9B O1B -158.4(12) . .
C7B C8B C9B C10B 18(2) . .
O1B C9B C10B C11B 11(3) . .
C8B C9B C10B C11B -165.4(15) . .
C9B C10B C11B C12B -177.0(14) . .
C10B C11B C12B C17B 165.1(19) . .
C10B C11B C12B C13B -14(2) . .
C17B C12B C13B C14B 1(2) . .
C11B C12B C13B C14B 180.0(12) . .
C12B C13B C14B C15B -1(2) . .
C13B C14B C15B C16B 4(2) . .
C14B C15B C16B C17B -5(2) . .
C13B C12B C17B C16B -3(3) . .
C11B C12B C17B C16B 177.8(16) . .
C13B C12B C17B P1 -179.7(12) . .
C11B C12B C17B P1 1(2) . .
C15B C16B C17B C12B 5(3) . .
C15B C16B C17B P1 -177.3(11) . .
C23 C18 C19 C20 -1.2(3) . .
P1 C18 C19 C20 175.36(15) . .
C18 C19 C20 C21 0.9(3) . .
C19 C20 C21 C22 0.0(4) . .
C20 C21 C22 C23 -0.6(4) . .
C21 C22 C23 C18 0.2(4) . .
C19 C18 C23 C22 0.7(3) . .
P1 C18 C23 C22 -176.05(18) . .
C29 C24 C25 C26 -0.8(3) . .
P1 C24 C25 C26 175.01(18) . .
C24 C25 C26 C27 0.4(4) . .
C25 C26 C27 C28 0.4(4) . .
C26 C27 C28 C29 -0.8(4) . .
C27 C28 C29 C24 0.4(3) . .
C25 C24 C29 C28 0.4(3) . .
P1 C24 C29 C28 -175.60(17) . .
C16A C17A P1 C24 4.8(3) . .
C12A C17A P1 C24 -174.4(3) . .
C16A C17A P1 C18 -106.1(3) . .
C12A C17A P1 C18 74.7(3) . .
C16A C17A P1 S2 126.7(3) . .
C12A C17A P1 S2 -52.6(3) . .
C16A C17A P1 C17B -157(3) . .
C12A C17A P1 C17B 24(2) . .
C29 C24 P1 C17A 98.9(2) . .
C25 C24 P1 C17A -76.9(2) . .
C29 C24 P1 C18 -148.40(16) . .
C25 C24 P1 C18 35.75(19) . .
C29 C24 P1 S2 -26.15(17) . .
C25 C24 P1 S2 158.00(16) . .
C29 C24 P1 C17B 104.7(6) . .
C25 C24 P1 C17B -71.2(6) . .
C23 C18 P1 C17A -152.6(2) . .
C19 C18 P1 C17A 30.8(2) . .
C23 C18 P1 C24 98.87(17) . .
C19 C18 P1 C24 -77.75(17) . .
C23 C18 P1 S2 -22.97(17) . .
C19 C18 P1 S2 160.40(14) . .
C23 C18 P1 C17B -140.0(6) . .
C19 C18 P1 C17B 43.4(6) . .
C12B C17B P1 C17A -175(4) . .
C16B C17B P1 C17A 7.5(13) . .
C12B C17B P1 C24 164.3(15) . .
C16B C17B P1 C24 -12.9(15) . .
C12B C17B P1 C18 52.6(17) . .
C16B C17B P1 C18 -124.6(12) . .
C12B C17B P1 S2 -64.9(18) . .
C16B C17B P1 S2 117.9(12) . .
